data_4024355
loop_
_publ_author_name
'Michal Szostak'
'Lei Yao'
'Jeffrey Aub\'e'

_publ_contact_author
; 
   Prof. Jeffrey Aub\'e 
   Department of Medicinal Chemistry
   School of Pharmacy
   University of Kansas 
   Malott Hall 
   1251 Wescoe Hall Dr, Rm 4070 
   Lawrence, KS  66045-7582  USA 
;
_publ_contact_author_email jaube@ku.edu
_publ_contact_author_fax 1(785)8645326
_publ_contact_author_phone 1(785)8644496
_publ_section_title
;
Stability of Medium-Bridged Twisted Amides in Aqueous Solutions
;
_journal_name_full 'Journal of Organic Chemistry'
_journal_page_first 1869
_journal_page_last 1875
_journal_paper_doi 10.1021/jo802192v
_journal_volume 74
_journal_year 2009
_chemical_formula_sum 'C18 H20 Br N O'
_chemical_formula_weight 346.26
_chemical_name_systematic
; 
 ? 
;
_space_group_IT_number 14
_symmetry_cell_setting monoclinic
_symmetry_space_group_name_Hall '-P 2yn'
_symmetry_space_group_name_H-M 'P 1 21/n 1'
_atom_sites_solution_hydrogens geom
_atom_sites_solution_primary direct
_atom_sites_solution_secondary difmap
_audit_creation_method SHELXL-97
_cell_angle_alpha 90.00
_cell_angle_beta 113.591(4)
_cell_angle_gamma 90.00
_cell_formula_units_Z 8
_cell_length_a 18.010(4)
_cell_length_b 10.186(2)
_cell_length_c 18.010(4)
_cell_measurement_reflns_used 4320
_cell_measurement_temperature 100(2)
_cell_measurement_theta_max 25.72
_cell_measurement_theta_min 2.35
_cell_volume 3027.8(11)
_computing_cell_refinement 'Bruker SAINT'
_computing_data_collection 'Bruker SMART'
_computing_data_reduction 'Bruker SAINT'
_computing_molecular_graphics 'Bruker SHELXTL'
_computing_publication_material 'Bruker SHELXTL'
_computing_structure_refinement 'Bruker SHELXTL'
_computing_structure_solution 'Bruker SHELXTL'
_diffrn_ambient_temperature 100(2)
_diffrn_measured_fraction_theta_full 0.988
_diffrn_measured_fraction_theta_max 0.988
_diffrn_measurement_device_type 'Bruker SMART APEX CCD area detector'
_diffrn_measurement_method '\w scans'
_diffrn_radiation_monochromator graphite
_diffrn_radiation_source 'fine-focus sealed tube'
_diffrn_radiation_type MoK\a
_diffrn_radiation_wavelength 0.71073
_diffrn_reflns_av_R_equivalents 0.0464
_diffrn_reflns_av_sigmaI/netI 0.0603
_diffrn_reflns_limit_h_max 23
_diffrn_reflns_limit_h_min -25
_diffrn_reflns_limit_k_max 14
_diffrn_reflns_limit_k_min -14
_diffrn_reflns_limit_l_max 20
_diffrn_reflns_limit_l_min -25
_diffrn_reflns_number 25292
_diffrn_reflns_theta_full 30.01
_diffrn_reflns_theta_max 30.01
_diffrn_reflns_theta_min 1.23
_diffrn_standards_decay_% -0.06
_diffrn_standards_number 140
_exptl_absorpt_coefficient_mu 2.714
_exptl_absorpt_correction_T_max 1.000
_exptl_absorpt_correction_T_min 0.382
_exptl_absorpt_correction_type multi-scan
_exptl_crystal_colour yellow
_exptl_crystal_density_diffrn 1.519
_exptl_crystal_density_method 'not measured'
_exptl_crystal_description prism
_exptl_crystal_F_000 1424
_exptl_crystal_size_max 0.50
_exptl_crystal_size_mid 0.05
_exptl_crystal_size_min 0.04
_refine_diff_density_max 1.056
_refine_diff_density_min -0.398
_refine_diff_density_rms 0.115
_refine_ls_extinction_method none
_refine_ls_goodness_of_fit_ref 0.990
_refine_ls_hydrogen_treatment noref
_refine_ls_matrix_type full
_refine_ls_number_parameters 380
_refine_ls_number_reflns 8742
_refine_ls_number_restraints 0
_refine_ls_restrained_S_all 0.990
_refine_ls_R_factor_all 0.0644
_refine_ls_R_factor_gt 0.0453
_refine_ls_shift/su_max 0.001
_refine_ls_shift/su_mean 0.000
_refine_ls_structure_factor_coef Fsqd
_refine_ls_weighting_details 'calc w=1/[\s^2^(Fo^2^)+(0.0478P)^2^+0.0000P] where P=(Fo^2^+2Fc^2^)/3'
_refine_ls_weighting_scheme calc
_refine_ls_wR_factor_gt 0.0883
_refine_ls_wR_factor_ref 0.0946
_reflns_number_gt 6917
_reflns_number_total 8742
_reflns_threshold_expression >2sigma(I)
_cod_data_source_file jo802192v_si_002_1.cif
_cod_data_source_block 03144f_(Compound_4)
_cod_original_sg_symbol_H-M P21/n
_cod_database_code 4024355

loop_
_symmetry_equiv_pos_as_xyz
'x, y, z'
'-x+1/2, y+1/2, -z+1/2'
'-x, -y, -z'
'x-1/2, -y-1/2, z-1/2'

loop_
_atom_site_label
_atom_site_type_symbol
_atom_site_fract_x
_atom_site_fract_y
_atom_site_fract_z
_atom_site_U_iso_or_equiv
_atom_site_adp_type
_atom_site_occupancy
_atom_site_symmetry_multiplicity
_atom_site_calc_flag
_atom_site_refinement_flags
_atom_site_disorder_assembly
_atom_site_disorder_group
Br1 Br -0.04325(2) 0.27436(4) 0.66011(2) 0.02358(10) Uani 1 1 d . . .
O1 O 0.57841(14) 0.3836(2) 0.98467(14) 0.0210(5) Uani 1 1 d . . .
N1 N 0.48590(18) 0.2193(3) 0.95044(18) 0.0206(6) Uani 1 1 d . . .
C1 C 0.4001(2) 0.1899(3) 0.9351(2) 0.0225(7) Uani 1 1 d . . .
H1A H 0.3979 0.1452 0.9830 0.027 Uiso 1 1 calc R . .
H1B H 0.3772 0.1296 0.8882 0.027 Uiso 1 1 calc R . .
C2 C 0.3490(2) 0.3151(3) 0.9177(2) 0.0185(7) Uani 1 1 d . . .
H21 H 0.2910 0.2939 0.9019 0.022 Uiso 1 1 calc R . .
H22 H 0.3672 0.3732 0.9657 0.022 Uiso 1 1 calc R . .
C3 C 0.36249(19) 0.3791(3) 0.84837(19) 0.0139(6) Uani 1 1 d . . .
H3 H 0.3581 0.3068 0.8093 0.017 Uiso 1 1 calc R . .
C4 C 0.4494(2) 0.4278(3) 0.87826(19) 0.0158(6) Uani 1 1 d . . .
H4 H 0.4522 0.5218 0.8952 0.019 Uiso 1 1 calc R . .
C5 C 0.4763(2) 0.4151(3) 0.8076(2) 0.0184(7) Uani 1 1 d . . .
H5 H 0.5295 0.4610 0.8232 0.022 Uiso 1 1 calc R . .
C6 C 0.4871(2) 0.2697(4) 0.7862(2) 0.0211(7) Uani 1 1 d . . .
H6A H 0.4343 0.2246 0.7707 0.025 Uiso 1 1 calc R . .
H6B H 0.5003 0.2704 0.7379 0.025 Uiso 1 1 calc R . .
C7 C 0.5522(2) 0.1865(4) 0.8526(2) 0.0285(9) Uani 1 1 d . . .
H7A H 0.5675 0.1131 0.8256 0.034 Uiso 1 1 calc R . .
H7B H 0.6010 0.2419 0.8787 0.034 Uiso 1 1 calc R . .
C8 C 0.5302(2) 0.1284(3) 0.9197(2) 0.0272(8) Uani 1 1 d . . .
H8A H 0.4968 0.0489 0.8986 0.033 Uiso 1 1 calc R . .
H8B H 0.5807 0.1009 0.9653 0.033 Uiso 1 1 calc R . .
C9 C 0.5090(2) 0.3479(3) 0.9459(2) 0.0175(7) Uani 1 1 d . . .
C10 C 0.3075(2) 0.4904(3) 0.7973(2) 0.0172(7) Uani 1 1 d . . .
H10 H 0.3118 0.5677 0.8330 0.021 Uiso 1 1 calc R . .
C11 C 0.3415(2) 0.5274(3) 0.7349(2) 0.0170(7) Uani 1 1 d . . .
H11 H 0.3089 0.5809 0.6906 0.020 Uiso 1 1 calc R . .
C12 C 0.4133(2) 0.4902(3) 0.7381(2) 0.0205(7) Uani 1 1 d . . .
H12 H 0.4263 0.5123 0.6934 0.025 Uiso 1 1 calc R . .
C13 C 0.2202(2) 0.4454(3) 0.7594(2) 0.0159(7) Uani 1 1 d . . .
C14 C 0.1685(2) 0.4721(3) 0.7979(2) 0.0199(7) Uani 1 1 d . . .
H14 H 0.1873 0.5258 0.8449 0.024 Uiso 1 1 calc R . .
C15 C 0.0903(2) 0.4226(3) 0.7695(2) 0.0201(7) Uani 1 1 d . . .
H15 H 0.0558 0.4411 0.7967 0.024 Uiso 1 1 calc R . .
C16 C 0.0637(2) 0.3451(3) 0.7003(2) 0.0182(7) Uani 1 1 d . . .
C17 C 0.1119(2) 0.3199(3) 0.6583(2) 0.0179(7) Uani 1 1 d . . .
H17 H 0.0918 0.2699 0.6098 0.021 Uiso 1 1 calc R . .
C18 C 0.1905(2) 0.3696(3) 0.6889(2) 0.0175(7) Uani 1 1 d . . .
H18 H 0.2246 0.3515 0.6613 0.021 Uiso 1 1 calc R . .
Br2 Br 0.14622(2) 0.22432(4) -0.04699(2) 0.02203(9) Uani 1 1 d . . .
O2 O 0.46859(15) 0.0895(2) 0.57654(15) 0.0250(6) Uani 1 1 d . . .
N2 N 0.43743(17) 0.2630(3) 0.49043(18) 0.0178(6) Uani 1 1 d . . .
C21 C 0.4219(2) 0.3015(3) 0.4074(2) 0.0197(7) Uani 1 1 d . . .
H21A H 0.4706 0.3457 0.4065 0.024 Uiso 1 1 calc R . .
H21B H 0.3766 0.3650 0.3879 0.024 Uiso 1 1 calc R . .
C22 C 0.4008(2) 0.1826(3) 0.3499(2) 0.0184(7) Uani 1 1 d . . .
H22A H 0.3849 0.2109 0.2930 0.022 Uiso 1 1 calc R . .
H22B H 0.4473 0.1216 0.3647 0.022 Uiso 1 1 calc R . .
C23 C 0.32982(19) 0.1181(3) 0.36170(19) 0.0152(6) Uani 1 1 d . . .
H23 H 0.2929 0.1918 0.3611 0.018 Uiso 1 1 calc R . .
C24 C 0.3603(2) 0.0612(3) 0.44682(19) 0.0152(6) Uani 1 1 d . . .
H24 H 0.3748 -0.0333 0.4456 0.018 Uiso 1 1 calc R . .
C25 C 0.2904(2) 0.0732(3) 0.4748(2) 0.0178(7) Uani 1 1 d . . .
H25 H 0.3049 0.0199 0.5253 0.021 Uiso 1 1 calc R . .
C26 C 0.2740(2) 0.2170(3) 0.4947(2) 0.0196(7) Uani 1 1 d . . .
H26A H 0.2579 0.2693 0.4443 0.023 Uiso 1 1 calc R . .
H26B H 0.2270 0.2152 0.5100 0.023 Uiso 1 1 calc R . .
C27 C 0.3438(2) 0.2908(4) 0.5622(2) 0.0219(7) Uani 1 1 d . . .
H27A H 0.3196 0.3621 0.5825 0.026 Uiso 1 1 calc R . .
H27B H 0.3699 0.2289 0.6076 0.026 Uiso 1 1 calc R . .
C28 C 0.4107(2) 0.3514(3) 0.5402(2) 0.0222(8) Uani 1 1 d . . .
H28A H 0.3903 0.4342 0.5101 0.027 Uiso 1 1 calc R . .
H28B H 0.4578 0.3733 0.5908 0.027 Uiso 1 1 calc R . .
C29 C 0.4302(2) 0.1330(3) 0.5087(2) 0.0187(7) Uani 1 1 d . . .
C30 C 0.2752(2) 0.0144(3) 0.3039(2) 0.0181(7) Uani 1 1 d . . .
H30 H 0.3085 -0.0657 0.3071 0.022 Uiso 1 1 calc R . .
C31 C 0.2113(2) -0.0201(3) 0.3361(2) 0.0184(7) Uani 1 1 d . . .
H31 H 0.1647 -0.0669 0.3015 0.022 Uiso 1 1 calc R . .
C32 C 0.2170(2) 0.0115(3) 0.4105(2) 0.0190(7) Uani 1 1 d . . .
H32 H 0.1717 -0.0062 0.4233 0.023 Uiso 1 1 calc R . .
C33 C 0.2393(2) 0.0616(3) 0.2170(2) 0.0159(7) Uani 1 1 d . . .
C34 C 0.2803(2) 0.0351(3) 0.1683(2) 0.0213(7) Uani 1 1 d . . .
H34 H 0.3279 -0.0175 0.1888 0.026 Uiso 1 1 calc R . .
C35 C 0.2530(2) 0.0843(3) 0.0894(2) 0.0215(7) Uani 1 1 d . . .
H35 H 0.2819 0.0670 0.0564 0.026 Uiso 1 1 calc R . .
C36 C 0.1831(2) 0.1587(3) 0.0605(2) 0.0178(7) Uani 1 1 d . . .
C37 C 0.1399(2) 0.1851(3) 0.1071(2) 0.0174(7) Uani 1 1 d . . .
H37 H 0.0913 0.2348 0.0858 0.021 Uiso 1 1 calc R . .
C38 C 0.16899(19) 0.1376(3) 0.1857(2) 0.0157(7) Uani 1 1 d . . .
H38 H 0.1406 0.1571 0.2188 0.019 Uiso 1 1 calc R . .

loop_
_atom_site_aniso_label
_atom_site_aniso_U_11
_atom_site_aniso_U_22
_atom_site_aniso_U_33
_atom_site_aniso_U_23
_atom_site_aniso_U_13
_atom_site_aniso_U_12
Br1 0.01601(18) 0.0269(3) 0.0280(2) 0.00415(17) 0.00898(14) 0.00056(15)
O1 0.0155(12) 0.0259(12) 0.0186(12) -0.0061(10) 0.0038(10) -0.0036(10)
N1 0.0208(15) 0.0169(13) 0.0198(15) -0.0033(12) 0.0036(12) 0.0004(12)
C1 0.0254(19) 0.0174(16) 0.0214(18) 0.0008(13) 0.0058(15) -0.0058(14)
C2 0.0200(17) 0.0184(15) 0.0167(17) -0.0008(13) 0.0068(14) -0.0032(13)
C3 0.0143(15) 0.0124(14) 0.0146(16) -0.0035(12) 0.0053(13) -0.0020(12)
C4 0.0200(17) 0.0110(14) 0.0172(17) 0.0005(12) 0.0085(14) -0.0016(13)
C5 0.0184(17) 0.0183(16) 0.0188(17) -0.0035(13) 0.0078(14) -0.0027(13)
C6 0.0175(17) 0.0247(16) 0.0208(18) -0.0035(15) 0.0073(13) 0.0036(14)
C7 0.0205(19) 0.0261(19) 0.033(2) -0.0102(15) 0.0044(17) 0.0069(14)
C8 0.025(2) 0.0192(17) 0.029(2) -0.0033(16) 0.0014(16) 0.0058(15)
C9 0.0192(17) 0.0197(16) 0.0137(16) -0.0039(13) 0.0066(14) 0.0007(14)
C10 0.0231(18) 0.0135(14) 0.0159(17) -0.0029(12) 0.0088(14) 0.0001(13)
C11 0.0207(17) 0.0140(14) 0.0156(16) 0.0018(13) 0.0065(14) -0.0013(13)
C12 0.0259(19) 0.0204(17) 0.0175(18) -0.0030(14) 0.0111(14) -0.0039(15)
C13 0.0174(17) 0.0130(14) 0.0164(16) 0.0041(12) 0.0059(14) 0.0019(12)
C14 0.0211(18) 0.0207(17) 0.0177(17) 0.0018(14) 0.0075(14) 0.0033(14)
C15 0.0195(17) 0.0266(18) 0.0161(17) 0.0049(14) 0.0091(14) 0.0060(14)
C16 0.0163(17) 0.0134(15) 0.0224(18) 0.0071(13) 0.0052(14) 0.0036(13)
C17 0.0188(17) 0.0154(14) 0.0177(17) 0.0009(13) 0.0054(14) 0.0022(13)
C18 0.0207(18) 0.0159(15) 0.0163(17) 0.0005(12) 0.0078(14) 0.0021(13)
Br2 0.02469(19) 0.0238(2) 0.01724(18) 0.00046(14) 0.00800(14) -0.00411(15)
O2 0.0218(13) 0.0244(12) 0.0229(14) 0.0037(11) 0.0030(11) 0.0068(11)
N2 0.0166(14) 0.0157(13) 0.0178(15) -0.0021(11) 0.0034(11) -0.0001(11)
C21 0.0137(16) 0.0194(17) 0.0239(19) 0.0017(14) 0.0055(14) -0.0027(12)
C22 0.0145(16) 0.0215(15) 0.0178(18) 0.0022(14) 0.0050(14) 0.0017(13)
C23 0.0155(16) 0.0132(14) 0.0180(17) 0.0019(12) 0.0080(14) 0.0004(12)
C24 0.0182(16) 0.0109(14) 0.0132(16) 0.0023(12) 0.0028(13) 0.0020(12)
C25 0.0198(17) 0.0188(15) 0.0159(17) 0.0024(13) 0.0084(13) 0.0001(13)
C26 0.0177(16) 0.0240(17) 0.0161(16) -0.0037(14) 0.0058(13) 0.0006(14)
C27 0.0209(18) 0.0223(19) 0.0199(18) -0.0075(15) 0.0053(13) 0.0012(14)
C28 0.0241(18) 0.0177(16) 0.0210(19) -0.0054(14) 0.0050(15) 0.0008(14)
C29 0.0132(16) 0.0180(16) 0.0226(19) 0.0038(14) 0.0048(14) 0.0058(13)
C30 0.0210(17) 0.0138(14) 0.0188(17) 0.0013(12) 0.0072(14) 0.0031(13)
C31 0.0190(17) 0.0121(14) 0.0218(18) 0.0017(13) 0.0056(15) -0.0025(13)
C32 0.0197(17) 0.0162(15) 0.0216(19) 0.0020(13) 0.0087(13) -0.0038(13)
C33 0.0167(16) 0.0146(15) 0.0158(17) -0.0036(13) 0.0057(14) -0.0034(13)
C34 0.0134(16) 0.0240(17) 0.0235(19) -0.0006(15) 0.0041(15) 0.0051(13)
C35 0.0197(17) 0.0282(18) 0.0192(18) -0.0084(14) 0.0105(15) -0.0042(14)
C36 0.0172(16) 0.0170(15) 0.0159(17) -0.0021(13) 0.0033(14) -0.0059(13)
C37 0.0158(16) 0.0140(14) 0.0223(18) -0.0030(13) 0.0076(14) -0.0019(12)
C38 0.0142(16) 0.0164(14) 0.0169(17) -0.0049(12) 0.0066(14) -0.0002(12)

loop_
_atom_type_symbol
_atom_type_description
_atom_type_scat_dispersion_real
_atom_type_scat_dispersion_imag
_atom_type_scat_source
C C 0.0033 0.0016 'International Tables Vol C Tables 4.2.6.8 and 6.1.1.4'
H H 0.0000 0.0000 'International Tables Vol C Tables 4.2.6.8 and 6.1.1.4'
N N 0.0061 0.0033 'International Tables Vol C Tables 4.2.6.8 and 6.1.1.4'
O O 0.0106 0.0060 'International Tables Vol C Tables 4.2.6.8 and 6.1.1.4'
Br Br -0.2901 2.4595 'International Tables Vol C Tables 4.2.6.8 and 6.1.1.4'

loop_
_geom_angle_atom_site_label_1
_geom_angle_atom_site_label_2
_geom_angle_atom_site_label_3
_geom_angle
_geom_angle_site_symmetry_1
_geom_angle_site_symmetry_3
_geom_angle_publ_flag
C9 N1 C8 110.6(3) . . ?
C9 N1 C1 119.5(3) . . ?
C8 N1 C1 119.0(3) . . ?
N1 C1 C2 111.5(3) . . ?
N1 C1 H1A 109.3 . . ?
C2 C1 H1A 109.3 . . ?
N1 C1 H1B 109.3 . . ?
C2 C1 H1B 109.3 . . ?
H1A C1 H1B 108.0 . . ?
C3 C2 C1 104.2(3) . . ?
C3 C2 H21 110.9 . . ?
C1 C2 H21 110.9 . . ?
C3 C2 H22 110.9 . . ?
C1 C2 H22 110.9 . . ?
H21 C2 H22 108.9 . . ?
C2 C3 C4 109.4(3) . . ?
C2 C3 C10 122.1(3) . . ?
C4 C3 C10 107.2(2) . . ?
C2 C3 H3 105.7 . . ?
C4 C3 H3 105.7 . . ?
C10 C3 H3 105.7 . . ?
C9 C4 C3 114.3(3) . . ?
C9 C4 C5 105.5(3) . . ?
C3 C4 C5 107.4(3) . . ?
C9 C4 H4 109.8 . . ?
C3 C4 H4 109.8 . . ?
C5 C4 H4 109.8 . . ?
C12 C5 C4 105.2(3) . . ?
C12 C5 C6 113.6(3) . . ?
C4 C5 C6 113.4(3) . . ?
C12 C5 H5 108.2 . . ?
C4 C5 H5 108.2 . . ?
C6 C5 H5 108.2 . . ?
C7 C6 C5 117.3(3) . . ?
C7 C6 H6A 108.0 . . ?
C5 C6 H6A 108.0 . . ?
C7 C6 H6B 108.0 . . ?
C5 C6 H6B 108.0 . . ?
H6A C6 H6B 107.2 . . ?
C8 C7 C6 117.7(3) . . ?
C8 C7 H7A 107.9 . . ?
C6 C7 H7A 107.9 . . ?
C8 C7 H7B 107.9 . . ?
C6 C7 H7B 107.9 . . ?
H7A C7 H7B 107.2 . . ?
N1 C8 C7 113.9(3) . . ?
N1 C8 H8A 108.8 . . ?
C7 C8 H8A 108.8 . . ?
N1 C8 H8B 108.8 . . ?
C7 C8 H8B 108.8 . . ?
H8A C8 H8B 107.7 . . ?
O1 C9 N1 120.8(3) . . ?
O1 C9 C4 122.7(3) . . ?
N1 C9 C4 115.2(3) . . ?
C13 C10 C11 113.1(3) . . ?
C13 C10 C3 110.5(2) . . ?
C11 C10 C3 105.6(3) . . ?
C13 C10 H10 109.2 . . ?
C11 C10 H10 109.2 . . ?
C3 C10 H10 109.2 . . ?
C12 C11 C10 124.7(3) . . ?
C12 C11 H11 117.7 . . ?
C10 C11 H11 117.7 . . ?
C11 C12 C5 125.0(3) . . ?
C11 C12 H12 117.5 . . ?
C5 C12 H12 117.5 . . ?
C14 C13 C18 118.1(3) . . ?
C14 C13 C10 119.8(3) . . ?
C18 C13 C10 121.9(3) . . ?
C15 C14 C13 121.9(3) . . ?
C15 C14 H14 119.0 . . ?
C13 C14 H14 119.0 . . ?
C14 C15 C16 118.2(3) . . ?
C14 C15 H15 120.9 . . ?
C16 C15 H15 120.9 . . ?
C17 C16 C15 121.9(3) . . ?
C17 C16 Br1 118.8(3) . . ?
C15 C16 Br1 119.3(3) . . ?
C16 C17 C18 118.5(3) . . ?
C16 C17 H17 120.8 . . ?
C18 C17 H17 120.8 . . ?
C17 C18 C13 121.3(3) . . ?
C17 C18 H18 119.3 . . ?
C13 C18 H18 119.3 . . ?
C29 N2 C21 120.2(3) . . ?
C29 N2 C28 110.7(3) . . ?
C21 N2 C28 118.8(3) . . ?
N2 C21 C22 111.8(3) . . ?
N2 C21 H21A 109.3 . . ?
C22 C21 H21A 109.3 . . ?
N2 C21 H21B 109.3 . . ?
C22 C21 H21B 109.3 . . ?
H21A C21 H21B 107.9 . . ?
C23 C22 C21 103.9(3) . . ?
C23 C22 H22A 111.0 . . ?
C21 C22 H22A 111.0 . . ?
C23 C22 H22B 111.0 . . ?
C21 C22 H22B 111.0 . . ?
H22A C22 H22B 109.0 . . ?
C24 C23 C22 108.7(3) . . ?
C24 C23 C30 107.3(2) . . ?
C22 C23 C30 123.2(3) . . ?
C24 C23 H23 105.5 . . ?
C22 C23 H23 105.5 . . ?
C30 C23 H23 105.5 . . ?
C29 C24 C23 114.9(3) . . ?
C29 C24 C25 105.8(3) . . ?
C23 C24 C25 106.7(3) . . ?
C29 C24 H24 109.7 . . ?
C23 C24 H24 109.7 . . ?
C25 C24 H24 109.7 . . ?
C32 C25 C24 107.3(3) . . ?
C32 C25 C26 112.4(3) . . ?
C24 C25 C26 113.8(3) . . ?
C32 C25 H25 107.7 . . ?
C24 C25 H25 107.7 . . ?
C26 C25 H25 107.7 . . ?
C27 C26 C25 117.8(3) . . ?
C27 C26 H26A 107.9 . . ?
C25 C26 H26A 107.9 . . ?
C27 C26 H26B 107.9 . . ?
C25 C26 H26B 107.9 . . ?
H26A C26 H26B 107.2 . . ?
C28 C27 C26 117.8(3) . . ?
C28 C27 H27A 107.9 . . ?
C26 C27 H27A 107.9 . . ?
C28 C27 H27B 107.9 . . ?
C26 C27 H27B 107.9 . . ?
H27A C27 H27B 107.2 . . ?
N2 C28 C27 112.9(3) . . ?
N2 C28 H28A 109.0 . . ?
C27 C28 H28A 109.0 . . ?
N2 C28 H28B 109.0 . . ?
C27 C28 H28B 109.0 . . ?
H28A C28 H28B 107.8 . . ?
O2 C29 N2 121.1(3) . . ?
O2 C29 C24 122.6(3) . . ?
N2 C29 C24 114.9(3) . . ?
C33 C30 C31 113.1(3) . . ?
C33 C30 C23 112.1(3) . . ?
C31 C30 C23 106.1(3) . . ?
C33 C30 H30 108.5 . . ?
C31 C30 H30 108.5 . . ?
C23 C30 H30 108.5 . . ?
C32 C31 C30 123.9(3) . . ?
C32 C31 H31 118.0 . . ?
C30 C31 H31 118.0 . . ?
C31 C32 C25 124.2(3) . . ?
C31 C32 H32 117.9 . . ?
C25 C32 H32 117.9 . . ?
C34 C33 C38 118.7(3) . . ?
C34 C33 C30 118.6(3) . . ?
C38 C33 C30 122.5(3) . . ?
C33 C34 C35 121.0(3) . . ?
C33 C34 H34 119.5 . . ?
C35 C34 H34 119.5 . . ?
C36 C35 C34 118.4(3) . . ?
C36 C35 H35 120.8 . . ?
C34 C35 H35 120.8 . . ?
C35 C36 C37 122.0(3) . . ?
C35 C36 Br2 118.1(3) . . ?
C37 C36 Br2 119.9(3) . . ?
C36 C37 C38 118.6(3) . . ?
C36 C37 H37 120.7 . . ?
C38 C37 H37 120.7 . . ?
C37 C38 C33 121.2(3) . . ?
C37 C38 H38 119.4 . . ?
C33 C38 H38 119.4 . . ?

loop_
_geom_bond_atom_site_label_1
_geom_bond_atom_site_label_2
_geom_bond_distance
_geom_bond_site_symmetry_2
_geom_bond_publ_flag
Br1 C16 1.907(3) . ?
O1 C9 1.218(4) . ?
N1 C9 1.387(4) . ?
N1 C8 1.468(4) . ?
N1 C1 1.487(5) . ?
C1 C2 1.530(5) . ?
C1 H1A 0.9900 . ?
C1 H1B 0.9900 . ?
C2 C3 1.512(4) . ?
C2 H21 0.9900 . ?
C2 H22 0.9900 . ?
C3 C4 1.520(4) . ?
C3 C10 1.544(4) . ?
C3 H3 1.0000 . ?
C4 C9 1.501(5) . ?
C4 C5 1.536(4) . ?
C4 H4 1.0000 . ?
C5 C12 1.519(5) . ?
C5 C6 1.562(5) . ?
C5 H5 1.0000 . ?
C6 C7 1.550(5) . ?
C6 H6A 0.9900 . ?
C6 H6B 0.9900 . ?
C7 C8 1.534(5) . ?
C7 H7A 0.9900 . ?
C7 H7B 0.9900 . ?
C8 H8A 0.9900 . ?
C8 H8B 0.9900 . ?
C10 C13 1.513(5) . ?
C10 C11 1.527(4) . ?
C10 H10 1.0000 . ?
C11 C12 1.326(5) . ?
C11 H11 0.9500 . ?
C12 H12 0.9500 . ?
C13 C14 1.393(5) . ?
C13 C18 1.396(4) . ?
C14 C15 1.387(5) . ?
C14 H14 0.9500 . ?
C15 C16 1.388(5) . ?
C15 H15 0.9500 . ?
C16 C17 1.385(5) . ?
C17 C18 1.392(5) . ?
C17 H17 0.9500 . ?
C18 H18 0.9500 . ?
Br2 C36 1.900(3) . ?
O2 C29 1.220(4) . ?
N2 C29 1.383(4) . ?
N2 C21 1.461(5) . ?
N2 C28 1.481(4) . ?
C21 C22 1.539(5) . ?
C21 H21A 0.9900 . ?
C21 H21B 0.9900 . ?
C22 C23 1.526(4) . ?
C22 H22A 0.9900 . ?
C22 H22B 0.9900 . ?
C23 C24 1.521(4) . ?
C23 C30 1.532(4) . ?
C23 H23 1.0000 . ?
C24 C29 1.496(5) . ?
C24 C25 1.537(5) . ?
C24 H24 1.0000 . ?
C25 C32 1.502(5) . ?
C25 C26 1.564(5) . ?
C25 H25 1.0000 . ?
C26 C27 1.549(5) . ?
C26 H26A 0.9900 . ?
C26 H26B 0.9900 . ?
C27 C28 1.538(5) . ?
C27 H27A 0.9900 . ?
C27 H27B 0.9900 . ?
C28 H28A 0.9900 . ?
C28 H28B 0.9900 . ?
C30 C33 1.512(5) . ?
C30 C31 1.523(5) . ?
C30 H30 1.0000 . ?
C31 C32 1.341(5) . ?
C31 H31 0.9500 . ?
C32 H32 0.9500 . ?
C33 C34 1.381(5) . ?
C33 C38 1.397(4) . ?
C34 C35 1.398(5) . ?
C34 H34 0.9500 . ?
C35 C36 1.380(5) . ?
C35 H35 0.9500 . ?
C36 C37 1.380(5) . ?
C37 C38 1.384(5) . ?
C37 H37 0.9500 . ?
C38 H38 0.9500 . ?

loop_
_geom_torsion_atom_site_label_1
_geom_torsion_atom_site_label_2
_geom_torsion_atom_site_label_3
_geom_torsion_atom_site_label_4
_geom_torsion
_geom_torsion_site_symmetry_1
_geom_torsion_site_symmetry_2
_geom_torsion_site_symmetry_3
_geom_torsion_site_symmetry_4
_geom_torsion_publ_flag
C9 N1 C1 C2 -1.4(4) . . . . ?
C8 N1 C1 C2 -142.4(3) . . . . ?
N1 C1 C2 C3 54.7(4) . . . . ?
C1 C2 C3 C4 -68.7(3) . . . . ?
C1 C2 C3 C10 165.1(3) . . . . ?
C2 C3 C4 C9 30.5(4) . . . . ?
C10 C3 C4 C9 164.8(3) . . . . ?
C2 C3 C4 C5 147.1(3) . . . . ?
C10 C3 C4 C5 -78.6(3) . . . . ?
C9 C4 C5 C12 177.2(3) . . . . ?
C3 C4 C5 C12 54.9(3) . . . . ?
C9 C4 C5 C6 52.5(3) . . . . ?
C3 C4 C5 C6 -69.8(3) . . . . ?
C12 C5 C6 C7 178.0(3) . . . . ?
C4 C5 C6 C7 -62.0(4) . . . . ?
C5 C6 C7 C8 79.8(4) . . . . ?
C9 N1 C8 C7 -31.2(4) . . . . ?
C1 N1 C8 C7 113.0(3) . . . . ?
C6 C7 C8 N1 -42.2(5) . . . . ?
C8 N1 C9 O1 -63.1(4) . . . . ?
C1 N1 C9 O1 153.0(3) . . . . ?
C8 N1 C9 C4 104.1(3) . . . . ?
C1 N1 C9 C4 -39.8(4) . . . . ?
C3 C4 C9 O1 -169.1(3) . . . . ?
C5 C4 C9 O1 73.2(4) . . . . ?
C3 C4 C9 N1 24.0(4) . . . . ?
C5 C4 C9 N1 -93.7(3) . . . . ?
C2 C3 C10 C13 -57.6(4) . . . . ?
C4 C3 C10 C13 175.3(3) . . . . ?
C2 C3 C10 C11 179.8(3) . . . . ?
C4 C3 C10 C11 52.6(3) . . . . ?
C13 C10 C11 C12 -134.3(3) . . . . ?
C3 C10 C11 C12 -13.4(4) . . . . ?
C10 C11 C12 C5 -5.6(5) . . . . ?
C4 C5 C12 C11 -15.4(4) . . . . ?
C6 C5 C12 C11 109.2(4) . . . . ?
C11 C10 C13 C14 -146.9(3) . . . . ?
C3 C10 C13 C14 95.0(3) . . . . ?
C11 C10 C13 C18 37.5(4) . . . . ?
C3 C10 C13 C18 -80.7(4) . . . . ?
C18 C13 C14 C15 1.9(5) . . . . ?
C10 C13 C14 C15 -173.9(3) . . . . ?
C13 C14 C15 C16 -0.5(5) . . . . ?
C14 C15 C16 C17 -1.9(5) . . . . ?
C14 C15 C16 Br1 179.6(2) . . . . ?
C15 C16 C17 C18 2.8(5) . . . . ?
Br1 C16 C17 C18 -178.7(2) . . . . ?
C16 C17 C18 C13 -1.3(5) . . . . ?
C14 C13 C18 C17 -1.0(5) . . . . ?
C10 C13 C18 C17 174.7(3) . . . . ?
C29 N2 C21 C22 -1.6(4) . . . . ?
C28 N2 C21 C22 -143.5(3) . . . . ?
N2 C21 C22 C23 54.7(3) . . . . ?
C21 C22 C23 C24 -67.8(3) . . . . ?
C21 C22 C23 C30 165.7(3) . . . . ?
C22 C23 C24 C29 30.2(4) . . . . ?
C30 C23 C24 C29 165.4(3) . . . . ?
C22 C23 C24 C25 147.1(3) . . . . ?
C30 C23 C24 C25 -77.7(3) . . . . ?
C29 C24 C25 C32 175.5(2) . . . . ?
C23 C24 C25 C32 52.7(3) . . . . ?
C29 C24 C25 C26 50.6(4) . . . . ?
C23 C24 C25 C26 -72.3(3) . . . . ?
C32 C25 C26 C27 177.9(3) . . . . ?
C24 C25 C26 C27 -59.8(4) . . . . ?
C25 C26 C27 C28 79.8(4) . . . . ?
C29 N2 C28 C27 -30.7(4) . . . . ?
C21 N2 C28 C27 114.5(3) . . . . ?
C26 C27 C28 N2 -43.3(4) . . . . ?
C21 N2 C29 O2 153.4(3) . . . . ?
C28 N2 C29 O2 -62.0(4) . . . . ?
C21 N2 C29 C24 -39.7(4) . . . . ?
C28 N2 C29 C24 105.0(3) . . . . ?
C23 C24 C29 O2 -169.4(3) . . . . ?
C25 C24 C29 O2 73.1(4) . . . . ?
C23 C24 C29 N2 23.8(4) . . . . ?
C25 C24 C29 N2 -93.6(3) . . . . ?
C24 C23 C30 C33 178.5(3) . . . . ?
C22 C23 C30 C33 -54.3(4) . . . . ?
C24 C23 C30 C31 54.6(3) . . . . ?
C22 C23 C30 C31 -178.3(3) . . . . ?
C33 C30 C31 C32 -138.1(3) . . . . ?
C23 C30 C31 C32 -14.8(4) . . . . ?
C30 C31 C32 C25 -6.3(5) . . . . ?
C24 C25 C32 C31 -13.2(4) . . . . ?
C26 C25 C32 C31 112.6(4) . . . . ?
C31 C30 C33 C34 -148.3(3) . . . . ?
C23 C30 C33 C34 91.8(4) . . . . ?
C31 C30 C33 C38 35.7(4) . . . . ?
C23 C30 C33 C38 -84.3(4) . . . . ?
C38 C33 C34 C35 0.8(5) . . . . ?
C30 C33 C34 C35 -175.4(3) . . . . ?
C33 C34 C35 C36 -1.0(5) . . . . ?
C34 C35 C36 C37 -0.1(5) . . . . ?
C34 C35 C36 Br2 -179.7(2) . . . . ?
C35 C36 C37 C38 1.4(5) . . . . ?
Br2 C36 C37 C38 -179.0(2) . . . . ?
C36 C37 C38 C33 -1.7(5) . . . . ?
C34 C33 C38 C37 0.6(5) . . . . ?
C30 C33 C38 C37 176.6(3) . . . . ?
